data_7247650
loop_
_publ_author_name
'Ovcharenko, Victor'
'Fursova, Elena'
'Letyagin, Gleb'
'Morozov, Vitaly'
'Bogomyakov, Artem'
'Romanenko, Galina'

_publ_section_title
;
 Alternating [ML2(MeOH)2] and [ML2(EtOH)2] layers in low-temperature
 ferromagnets [ML2(MeOH)2][ML2(EtOH)2] (M = CoII, NiII or CoII0.5NiII0.5)
;
_journal_issue 44
_journal_name_full CrystEngComm
_journal_page_first 6194
_journal_page_last 6203
_journal_paper_doi 10.1039/D3CE00912B
_journal_volume 25
_journal_year 2023
_chemical_formula_sum 'C23 H36 F6 N4 Ni O6'
_chemical_formula_weight 637.27
_space_group_crystal_system monoclinic
_space_group_IT_number 14
_space_group_name_Hall '-P 2ybc'
_space_group_name_H-M_alt 'P 1 21/c 1'
_atom_sites_solution_hydrogens mixed
_audit_block_doi 10.5517/ccdc.csd.cc2bjd5g
_audit_creation_method SHELXL-2014/7
_audit_update_record
;
2022-03-22 deposited with the CCDC.	2023-10-12 downloaded from the CCDC.
;
_cell_angle_alpha 90
_cell_angle_beta 120.67(3)
_cell_angle_gamma 90
_cell_formula_units_Z 4
_cell_length_a 18.564(4)
_cell_length_b 15.699(3)
_cell_length_c 11.768(2)
_cell_measurement_reflns_used 5462
_cell_measurement_temperature 293(2)
_cell_measurement_theta_max 24.92
_cell_measurement_theta_min 2.59
_cell_volume 2949.9(13)
_computing_cell_refinement 'Bruker SAINT'
_computing_data_collection 'Bruker APEX2'
_computing_data_reduction 'Bruker SAINT'
_computing_molecular_graphics 'Bruker SHELXTL'
_computing_publication_material 'Bruker SHELXTL'
_computing_structure_refinement 'SHELXL-2014/7 (Sheldrick, 2014)'
_computing_structure_solution 'SHELXS-97 (Sheldrick, 2008)'
_diffrn_ambient_temperature 293(2)
_diffrn_measured_fraction_theta_full 1.000
_diffrn_measured_fraction_theta_max 0.995
_diffrn_measurement_device_type 'Bruker APEX-II CCD'
_diffrn_measurement_method '\f and \w scans'
_diffrn_radiation_type MoK\a
_diffrn_radiation_wavelength 0.71073
_diffrn_reflns_av_R_equivalents 0.0658
_diffrn_reflns_av_unetI/netI 0.0940
_diffrn_reflns_Laue_measured_fraction_full 1.000
_diffrn_reflns_Laue_measured_fraction_max 0.995
_diffrn_reflns_limit_h_max 25
_diffrn_reflns_limit_h_min -25
_diffrn_reflns_limit_k_max 19
_diffrn_reflns_limit_k_min -21
_diffrn_reflns_limit_l_max 16
_diffrn_reflns_limit_l_min -16
_diffrn_reflns_number 29421
_diffrn_reflns_point_group_measured_fraction_full 1.000
_diffrn_reflns_point_group_measured_fraction_max 0.995
_diffrn_reflns_theta_full 25.242
_diffrn_reflns_theta_max 29.209
_diffrn_reflns_theta_min 1.275
_exptl_absorpt_coefficient_mu 0.738
_exptl_absorpt_correction_T_max 0.2901
_exptl_absorpt_correction_T_min 0.2442
_exptl_absorpt_correction_type multi-scan
_exptl_crystal_colour light_green
_exptl_crystal_density_diffrn 1.435
_exptl_crystal_description block
_exptl_crystal_F_000 1328
_exptl_crystal_size_max 0.3
_exptl_crystal_size_mid 0.3
_exptl_crystal_size_min 0.1
_refine_diff_density_max 0.501
_refine_diff_density_min -0.738
_refine_diff_density_rms 0.070
_refine_ls_extinction_method none
_refine_ls_goodness_of_fit_ref 0.872
_refine_ls_hydrogen_treatment mixed
_refine_ls_matrix_type full
_refine_ls_number_parameters 372
_refine_ls_number_reflns 7954
_refine_ls_number_restraints 0
_refine_ls_restrained_S_all 0.872
_refine_ls_R_factor_all 0.1172
_refine_ls_R_factor_gt 0.0441
_refine_ls_shift/su_max 0.001
_refine_ls_shift/su_mean 0.000
_refine_ls_structure_factor_coef Fsqd
_refine_ls_weighting_details 'w=1/[\s^2^(Fo^2^)+(0.0616P)^2^] where P=(Fo^2^+2Fc^2^)/3'
_refine_ls_weighting_scheme calc
_refine_ls_wR_factor_gt 0.1031
_refine_ls_wR_factor_ref 0.1341
_reflns_Friedel_coverage 0.000
_reflns_number_gt 3617
_reflns_number_total 7954
_reflns_threshold_expression 'I > 2\s(I)'
_cod_data_source_file d3ce00912b1.cif
_cod_data_source_block z700s
_cod_depositor_comments 'Adding full bibliography for 7247645--7247650.cif.'
_cod_original_sg_symbol_H-M 'P 21/c'
_cod_database_code 7247650
_shelx_shelxl_version_number 2014/7
_shelx_space_group_comment
; 
The symmetry employed for this shelxl refinement is uniquely defined 
by the following loop, which should always be used as a source of 
symmetry information in preference to the above space-group names. 
They are only intended as comments. 
;

loop_
_space_group_symop_operation_xyz
'x, y, z'
'-x, y+1/2, -z+1/2'
'-x, -y, -z'
'x, -y-1/2, z-1/2'

loop_
_atom_site_label
_atom_site_type_symbol
_atom_site_fract_x
_atom_site_fract_y
_atom_site_fract_z
_atom_site_U_iso_or_equiv
_atom_site_adp_type
_atom_site_occupancy
_atom_site_site_symmetry_order
_atom_site_calc_flag
_atom_site_refinement_flags_posn
_atom_site_refinement_flags_adp
_atom_site_refinement_flags_occupancy
_atom_site_disorder_assembly
_atom_site_disorder_group
Ni1 Ni 0.0000 0.5000 1.0000 0.02857(13) Uani 1 2 d S . P . .
O1S O -0.04940(14) 0.44810(16) 1.1131(2) 0.0495(6) Uani 1 1 d . . . . .
H1S H -0.0419(18) 0.4061(18) 1.131(3) 0.040(11) Uiso 1 1 d . . . . .
C1S C -0.1237(2) 0.4780(2) 1.1115(4) 0.0781(12) Uani 1 1 d . . . . .
H1SA H -0.1329 0.4442 1.1709 0.117 Uiso 1 1 calc R U . . .
H1SB H -0.1163 0.5365 1.1388 0.117 Uiso 1 1 calc R U . . .
H1SC H -0.1711 0.4731 1.0236 0.117 Uiso 1 1 calc R U . . .
O1A O -0.11712(11) 0.52318(12) 0.85193(17) 0.0400(5) Uani 1 1 d . . . . .
C2A C -0.16104(15) 0.59043(18) 0.8286(2) 0.0335(6) Uani 1 1 d . . . . .
C3A C -0.24755(18) 0.5820(2) 0.7099(3) 0.0471(8) Uani 1 1 d . . . . .
F4A F -0.29044(12) 0.52101(15) 0.7261(2) 0.0973(8) Uani 1 1 d . . . . .
F5A F -0.29482(11) 0.65042(13) 0.6792(2) 0.0974(8) Uani 1 1 d . . . . .
F6A F -0.24592(11) 0.56142(15) 0.60246(17) 0.0883(7) Uani 1 1 d . . . . .
C7A C -0.13954(15) 0.66418(18) 0.8985(3) 0.0363(7) Uani 1 1 d . . . . .
H7AA H -0.1779 0.7088 0.8666 0.044 Uiso 1 1 calc R U . . .
C8A C -0.06193(16) 0.67743(16) 1.0177(2) 0.0319(6) Uani 1 1 d . . . . .
C9A C -0.04692(17) 0.76136(18) 1.0889(3) 0.0419(7) Uani 1 1 d . . . . .
C10A C -0.0356(2) 0.8347(2) 1.0144(3) 0.0768(11) Uani 1 1 d . . . . .
H10A H -0.0884 0.8475 0.9368 0.115 Uiso 1 1 calc R U . . .
H10B H -0.0155 0.8840 1.0703 0.115 Uiso 1 1 calc R U . . .
H10C H 0.0042 0.8186 0.9892 0.115 Uiso 1 1 calc R U . . .
C11A C -0.1130(2) 0.7824(2) 1.1246(3) 0.0790(12) Uani 1 1 d . . . . .
H11A H -0.1649 0.7958 1.0457 0.119 Uiso 1 1 calc R U . . .
H11B H -0.1209 0.7342 1.1673 0.119 Uiso 1 1 calc R U . . .
H11C H -0.0950 0.8305 1.1832 0.119 Uiso 1 1 calc R U . . .
N12A N 0.03233(15) 0.74087(16) 1.2069(2) 0.0533(7) Uani 1 1 d . . . . .
O13A O 0.06907(15) 0.78792(15) 1.3088(2) 0.0867(8) Uani 1 1 d . . . . .
C14A C 0.06747(16) 0.65761(18) 1.1999(3) 0.0436(8) Uani 1 1 d . . . . .
C15A C 0.14646(17) 0.6720(2) 1.1936(3) 0.0676(10) Uani 1 1 d . . . . .
H15A H 0.1896 0.6948 1.2763 0.101 Uiso 1 1 calc R U . . .
H15B H 0.1648 0.6188 1.1767 0.101 Uiso 1 1 calc R U . . .
H15C H 0.1347 0.7114 1.1239 0.101 Uiso 1 1 calc R U . . .
C16A C 0.0822(2) 0.6037(2) 1.3176(3) 0.0652(10) Uani 1 1 d . . . . .
H16A H 0.1269 0.6280 1.3975 0.098 Uiso 1 1 calc R U . . .
H16B H 0.0320 0.6024 1.3222 0.098 Uiso 1 1 calc R U . . .
H16C H 0.0969 0.5468 1.3074 0.098 Uiso 1 1 calc R U . . .
N17A N -0.00104(12) 0.62240(13) 1.07465(19) 0.0311(5) Uani 1 1 d . . . . .
Ni2 Ni 0.5000 0.5000 2.0000 0.03022(14) Uani 1 2 d S . P . .
O1T O 0.45685(13) 0.40735(15) 2.0813(2) 0.0490(6) Uani 1 1 d . . . . .
H1T H 0.4683(19) 0.359(2) 2.098(3) 0.064(12) Uiso 1 1 d . . . . .
C1T C 0.38411(19) 0.4081(2) 2.0935(3) 0.0610(9) Uani 1 1 d . . . . .
H1TA H 0.3668 0.4667 2.0912 0.073 Uiso 1 1 calc R U . . .
H1TB H 0.3988 0.3847 2.1790 0.073 Uiso 1 1 calc R U . . .
C2T C 0.31210(19) 0.3593(2) 1.9892(3) 0.0760(11) Uani 1 1 d . . . . .
H2TA H 0.2658 0.3627 2.0039 0.114 Uiso 1 1 calc R U . . .
H2TB H 0.2959 0.3829 1.9042 0.114 Uiso 1 1 calc R U . . .
H2TC H 0.3280 0.3008 1.9921 0.114 Uiso 1 1 calc R U . . .
O1B O 0.61525(11) 0.48749(11) 2.15592(17) 0.0398(5) Uani 1 1 d . . . . .
C2B C 0.67064(15) 0.43274(18) 2.1747(2) 0.0343(6) Uani 1 1 d . . . . .
C3B C 0.74980(17) 0.4422(2) 2.3073(3) 0.0451(8) Uani 1 1 d . . . . .
F4B F 0.78562(12) 0.51717(13) 2.3197(2) 0.0924(8) Uani 1 1 d . . . . .
F5B F 0.73427(10) 0.43684(15) 2.40538(15) 0.0790(6) Uani 1 1 d . . . . .
F6B F 0.80878(10) 0.38454(13) 2.33393(17) 0.0766(6) Uani 1 1 d . . . . .
C7B C 0.66665(16) 0.36998(18) 2.0919(3) 0.0409(7) Uani 1 1 d . . . . .
H7BA H 0.7125 0.3338 2.1218 0.049 Uiso 1 1 calc R U . . .
C8B C 0.59716(16) 0.35594(17) 1.9628(3) 0.0334(6) Uani 1 1 d . . . . .
C9B C 0.60179(16) 0.28590(18) 1.8795(3) 0.0421(7) Uani 1 1 d . . . . .
C10B C 0.67428(18) 0.2947(2) 1.8550(3) 0.0661(10) Uani 1 1 d . . . . .
H10D H 0.7261 0.2845 1.9357 0.099 Uiso 1 1 calc R U . . .
H10E H 0.6679 0.2541 1.7895 0.099 Uiso 1 1 calc R U . . .
H10F H 0.6746 0.3513 1.8241 0.099 Uiso 1 1 calc R U . . .
C11B C 0.5998(2) 0.19675(19) 1.9338(3) 0.0715(11) Uani 1 1 d . . . . .
H11D H 0.6518 0.1867 2.0144 0.107 Uiso 1 1 calc R U . . .
H11E H 0.5545 0.1941 1.9509 0.107 Uiso 1 1 calc R U . . .
H11F H 0.5919 0.1541 1.8700 0.107 Uiso 1 1 calc R U . . .
N12B N 0.52265(14) 0.30150(15) 1.7567(2) 0.0450(6) Uani 1 1 d . . . . .
O13B O 0.49907(12) 0.26145(13) 1.64883(19) 0.0588(6) Uani 1 1 d . . . . .
C14B C 0.47195(16) 0.37018(18) 1.7681(3) 0.0415(7) Uani 1 1 d . . . . .
C15B C 0.39201(17) 0.3305(2) 1.7500(3) 0.0630(10) Uani 1 1 d . . . . .
H15D H 0.3581 0.3739 1.7570 0.094 Uiso 1 1 calc R U . . .
H15E H 0.3616 0.3042 1.6645 0.094 Uiso 1 1 calc R U . . .
H15F H 0.4060 0.2882 1.8171 0.094 Uiso 1 1 calc R U . . .
C16B C 0.45614(19) 0.4385(2) 1.6681(3) 0.0571(9) Uani 1 1 d . . . . .
H16D H 0.4233 0.4832 1.6750 0.086 Uiso 1 1 calc R U . . .
H16E H 0.5086 0.4613 1.6847 0.086 Uiso 1 1 calc R U . . .
H16F H 0.4264 0.4145 1.5809 0.086 Uiso 1 1 calc R U . . .
N17B N 0.52804(13) 0.40023(13) 1.90549(19) 0.0335(5) Uani 1 1 d . . . . .

loop_
_atom_site_aniso_label
_atom_site_aniso_U_11
_atom_site_aniso_U_22
_atom_site_aniso_U_33
_atom_site_aniso_U_23
_atom_site_aniso_U_13
_atom_site_aniso_U_12
Ni1 0.0311(2) 0.0232(3) 0.0290(2) -0.0017(2) 0.0136(2) 0.0019(2)
O1S 0.0670(16) 0.0326(15) 0.0649(15) 0.0151(13) 0.0452(13) 0.0091(13)
C1S 0.105(3) 0.064(2) 0.113(3) 0.034(2) 0.089(3) 0.030(2)
O1A 0.0363(10) 0.0346(11) 0.0357(10) -0.0056(9) 0.0087(8) 0.0063(9)
C2A 0.0303(14) 0.0372(18) 0.0322(14) 0.0060(14) 0.0152(12) 0.0074(13)
C3A 0.0386(17) 0.048(2) 0.0426(18) -0.0018(17) 0.0122(15) 0.0056(16)
F4A 0.0472(11) 0.1079(18) 0.1006(17) 0.0175(14) 0.0114(12) -0.0240(12)
F5A 0.0612(12) 0.0767(15) 0.0850(14) -0.0105(12) -0.0130(11) 0.0358(11)
F6A 0.0606(12) 0.139(2) 0.0421(10) -0.0259(12) 0.0094(9) 0.0060(12)
C7A 0.0382(15) 0.0293(16) 0.0367(15) -0.0001(14) 0.0158(13) 0.0068(13)
C8A 0.0401(15) 0.0263(15) 0.0351(14) -0.0013(13) 0.0235(13) 0.0021(13)
C9A 0.0485(17) 0.0277(17) 0.0433(16) -0.0069(15) 0.0190(15) 0.0058(14)
C10A 0.103(3) 0.033(2) 0.080(3) -0.0006(19) 0.036(2) -0.002(2)
C11A 0.073(2) 0.080(3) 0.092(3) -0.039(2) 0.048(2) 0.006(2)
N12A 0.0589(16) 0.0365(15) 0.0487(15) -0.0213(13) 0.0161(13) 0.0049(13)
O13A 0.0878(17) 0.0599(16) 0.0684(15) -0.0397(14) 0.0080(13) 0.0117(13)
C14A 0.0431(16) 0.0298(17) 0.0437(17) -0.0151(15) 0.0118(14) 0.0023(14)
C15A 0.0456(18) 0.053(2) 0.086(2) -0.027(2) 0.0206(18) -0.0134(17)
C16A 0.086(2) 0.055(2) 0.0301(16) -0.0049(17) 0.0117(16) 0.0212(19)
N17A 0.0335(11) 0.0236(12) 0.0311(12) -0.0048(10) 0.0129(10) -0.0002(10)
Ni2 0.0288(2) 0.0256(3) 0.0318(3) -0.0022(2) 0.0123(2) 0.0016(2)
O1T 0.0543(13) 0.0318(13) 0.0727(15) 0.0117(12) 0.0411(12) 0.0043(11)
C1T 0.064(2) 0.050(2) 0.088(2) 0.008(2) 0.052(2) 0.0015(18)
C2T 0.060(2) 0.076(3) 0.088(3) 0.010(2) 0.035(2) -0.006(2)
O1B 0.0329(10) 0.0380(12) 0.0371(10) -0.0069(9) 0.0095(8) 0.0089(9)
C2B 0.0319(14) 0.0344(17) 0.0332(14) 0.0016(14) 0.0141(12) 0.0021(13)
C3B 0.0383(16) 0.046(2) 0.0404(17) -0.0040(16) 0.0123(15) 0.0081(16)
F4B 0.0606(13) 0.0699(14) 0.0869(15) -0.0008(12) -0.0056(11) -0.0245(11)
F5B 0.0600(11) 0.1348(19) 0.0331(9) -0.0031(11) 0.0171(9) 0.0133(12)
F6B 0.0499(10) 0.0954(16) 0.0547(11) -0.0067(11) 0.0050(9) 0.0324(11)
C7B 0.0370(15) 0.0380(18) 0.0422(16) 0.0014(15) 0.0163(13) 0.0125(14)
C8B 0.0363(14) 0.0255(15) 0.0387(15) -0.0006(13) 0.0193(13) 0.0016(13)
C9B 0.0442(16) 0.0339(18) 0.0468(17) -0.0087(15) 0.0222(15) 0.0051(14)
C10B 0.059(2) 0.076(3) 0.067(2) -0.023(2) 0.0353(18) 0.0029(18)
C11B 0.093(3) 0.034(2) 0.077(2) -0.0046(19) 0.035(2) 0.0098(19)
N12B 0.0464(14) 0.0376(15) 0.0430(14) -0.0164(13) 0.0170(12) -0.0009(12)
O13B 0.0699(14) 0.0478(14) 0.0538(13) -0.0238(12) 0.0281(11) -0.0039(11)
C14B 0.0401(15) 0.0348(17) 0.0427(17) -0.0116(15) 0.0161(14) 0.0012(14)
C15B 0.0458(18) 0.059(2) 0.077(2) -0.0316(19) 0.0264(17) -0.0119(17)
C16B 0.068(2) 0.051(2) 0.0365(16) -0.0034(17) 0.0153(15) 0.0117(17)
N17B 0.0351(12) 0.0269(13) 0.0325(12) -0.0070(11) 0.0128(10) -0.0017(10)

loop_
_atom_type_symbol
_atom_type_description
_atom_type_scat_dispersion_real
_atom_type_scat_dispersion_imag
_atom_type_scat_source
C C 0.0033 0.0016 'International Tables Vol C Tables 4.2.6.8 and 6.1.1.4'
H H 0.0000 0.0000 'International Tables Vol C Tables 4.2.6.8 and 6.1.1.4'
N N 0.0061 0.0033 'International Tables Vol C Tables 4.2.6.8 and 6.1.1.4'
O O 0.0106 0.0060 'International Tables Vol C Tables 4.2.6.8 and 6.1.1.4'
F F 0.0171 0.0103 'International Tables Vol C Tables 4.2.6.8 and 6.1.1.4'
Ni Ni 0.3393 1.1124 'International Tables Vol C Tables 4.2.6.8 and 6.1.1.4'

loop_
_geom_angle_atom_site_label_1
_geom_angle_atom_site_label_2
_geom_angle_atom_site_label_3
_geom_angle
_geom_angle_site_symmetry_1
_geom_angle_site_symmetry_3
_geom_angle_publ_flag
O1A Ni1 O1A 180.00(10) 3_567 . ?
O1A Ni1 N17A 87.74(7) 3_567 3_567 ?
O1A Ni1 N17A 92.26(7) . 3_567 ?
O1A Ni1 N17A 92.26(7) 3_567 . ?
O1A Ni1 N17A 87.74(7) . . ?
N17A Ni1 N17A 180.00(13) 3_567 . ?
O1A Ni1 O1S 89.48(9) 3_567 3_567 ?
O1A Ni1 O1S 90.52(9) . 3_567 ?
N17A Ni1 O1S 89.42(9) 3_567 3_567 ?
N17A Ni1 O1S 90.58(9) . 3_567 ?
O1A Ni1 O1S 90.52(9) 3_567 . ?
O1A Ni1 O1S 89.48(9) . . ?
N17A Ni1 O1S 90.58(9) 3_567 . ?
N17A Ni1 O1S 89.42(9) . . ?
O1S Ni1 O1S 180.0 3_567 . ?
C1S O1S Ni1 125.40(19) . . ?
C2A O1A Ni1 128.84(17) . . ?
O1A C2A C7A 128.2(2) . . ?
O1A C2A C3A 112.9(2) . . ?
C7A C2A C3A 118.9(2) . . ?
F5A C3A F4A 105.4(3) . . ?
F5A C3A F6A 105.9(3) . . ?
F4A C3A F6A 105.8(3) . . ?
F5A C3A C2A 115.4(3) . . ?
F4A C3A C2A 111.5(3) . . ?
F6A C3A C2A 112.1(3) . . ?
C2A C7A C8A 124.0(2) . . ?
N17A C8A C7A 125.9(2) . . ?
N17A C8A C9A 115.3(2) . . ?
C7A C8A C9A 118.8(2) . . ?
N12A C9A C8A 98.5(2) . . ?
N12A C9A C11A 110.5(2) . . ?
C8A C9A C11A 113.3(2) . . ?
N12A C9A C10A 110.3(2) . . ?
C8A C9A C10A 112.4(2) . . ?
C11A C9A C10A 111.2(3) . . ?
O13A N12A C9A 124.6(2) . . ?
O13A N12A C14A 121.7(2) . . ?
C9A N12A C14A 113.7(2) . . ?
N17A C14A N12A 101.9(2) . . ?
N17A C14A C16A 111.3(2) . . ?
N12A C14A C16A 108.6(2) . . ?
N17A C14A C15A 111.5(2) . . ?
N12A C14A C15A 109.5(2) . . ?
C16A C14A C15A 113.3(3) . . ?
C8A N17A C14A 110.1(2) . . ?
C8A N17A Ni1 125.25(16) . . ?
C14A N17A Ni1 124.63(16) . . ?
O1B Ni2 O1B 180.0 3_669 . ?
O1B Ni2 O1T 90.45(8) 3_669 . ?
O1B Ni2 O1T 89.55(8) . . ?
O1B Ni2 O1T 89.55(8) 3_669 3_669 ?
O1B Ni2 O1T 90.45(8) . 3_669 ?
O1T Ni2 O1T 180.0 . 3_669 ?
O1B Ni2 N17B 91.44(7) 3_669 . ?
O1B Ni2 N17B 88.56(7) . . ?
O1T Ni2 N17B 88.87(9) . . ?
O1T Ni2 N17B 91.13(9) 3_669 . ?
O1B Ni2 N17B 88.56(7) 3_669 3_669 ?
O1B Ni2 N17B 91.44(7) . 3_669 ?
O1T Ni2 N17B 91.13(9) . 3_669 ?
O1T Ni2 N17B 88.87(9) 3_669 3_669 ?
N17B Ni2 N17B 180.00(7) . 3_669 ?
C1T O1T Ni2 129.5(2) . . ?
O1T C1T C2T 114.3(3) . . ?
C2B O1B Ni2 128.33(17) . . ?
O1B C2B C7B 128.4(2) . . ?
O1B C2B C3B 112.9(2) . . ?
C7B C2B C3B 118.7(2) . . ?
F5B C3B F4B 106.3(3) . . ?
F5B C3B F6B 105.7(2) . . ?
F4B C3B F6B 105.8(3) . . ?
F5B C3B C2B 111.3(2) . . ?
F4B C3B C2B 111.8(2) . . ?
F6B C3B C2B 115.3(2) . . ?
C2B C7B C8B 124.5(2) . . ?
N17B C8B C7B 125.9(2) . . ?
N17B C8B C9B 114.9(2) . . ?
C7B C8B C9B 119.2(2) . . ?
N12B C9B C8B 99.1(2) . . ?
N12B C9B C10B 109.7(2) . . ?
C8B C9B C10B 114.0(2) . . ?
N12B C9B C11B 109.6(2) . . ?
C8B C9B C11B 111.7(2) . . ?
C10B C9B C11B 111.8(3) . . ?
O13B N12B C9B 124.2(2) . . ?
O13B N12B C14B 122.5(2) . . ?
C9B N12B C14B 113.4(2) . . ?
N12B C14B N17B 101.8(2) . . ?
N12B C14B C16B 109.1(2) . . ?
N17B C14B C16B 111.9(2) . . ?
N12B C14B C15B 108.0(2) . . ?
N17B C14B C15B 112.0(2) . . ?
C16B C14B C15B 113.3(2) . . ?
C8B N17B C14B 110.6(2) . . ?
C8B N17B Ni2 123.99(17) . . ?
C14B N17B Ni2 125.39(16) . . ?

loop_
_geom_bond_atom_site_label_1
_geom_bond_atom_site_label_2
_geom_bond_distance
_geom_bond_site_symmetry_2
_geom_bond_publ_flag
Ni1 O1A 2.0076(19) 3_567 ?
Ni1 O1A 2.0076(19) . ?
Ni1 N17A 2.117(2) 3_567 ?
Ni1 N17A 2.117(2) . ?
Ni1 O1S 2.127(2) 3_567 ?
Ni1 O1S 2.127(2) . ?
O1S C1S 1.447(4) . ?
O1A C2A 1.275(3) . ?
C2A C7A 1.357(3) . ?
C2A C3A 1.503(4) . ?
C3A F5A 1.316(3) . ?
C3A F4A 1.320(3) . ?
C3A F6A 1.320(3) . ?
C7A C8A 1.423(3) . ?
C8A N17A 1.304(3) . ?
C8A C9A 1.509(3) . ?
C9A N12A 1.453(3) . ?
C9A C11A 1.522(4) . ?
C9A C10A 1.525(4) . ?
N12A O13A 1.271(3) . ?
N12A C14A 1.482(3) . ?
C14A N17A 1.478(3) . ?
C14A C16A 1.524(4) . ?
C14A C15A 1.522(4) . ?
Ni2 O1B 1.9943(19) 3_669 ?
Ni2 O1B 1.9944(19) . ?
Ni2 O1T 2.111(2) . ?
Ni2 O1T 2.111(2) 3_669 ?
Ni2 N17B 2.133(2) . ?
Ni2 N17B 2.133(2) 3_669 ?
O1T C1T 1.429(3) . ?
C1T C2T 1.485(4) . ?
O1B C2B 1.270(3) . ?
C2B C7B 1.361(4) . ?
C2B C3B 1.509(4) . ?
C3B F5B 1.327(3) . ?
C3B F4B 1.323(3) . ?
C3B F6B 1.329(3) . ?
C7B C8B 1.422(3) . ?
C8B N17B 1.305(3) . ?
C8B C9B 1.505(4) . ?
C9B N12B 1.463(3) . ?
C9B C10B 1.520(4) . ?
C9B C11B 1.547(4) . ?
N12B O13B 1.277(3) . ?
N12B C14B 1.481(3) . ?
C14B N17B 1.485(3) . ?
C14B C16B 1.506(4) . ?
C14B C15B 1.521(4) . ?

loop_
_geom_hbond_atom_site_label_D
_geom_hbond_atom_site_label_H
_geom_hbond_atom_site_label_A
_geom_hbond_distance_DH
_geom_hbond_distance_HA
_geom_hbond_distance_DA
_geom_hbond_angle_DHA
_geom_hbond_site_symmetry_A
O1S H1S O13A 0.69(3) 2.13(3) 2.764(3) 153(3) 2_547
O1T H1T O13B 0.79(3) 1.97(3) 2.763(3) 177(3) 4_566
